data_7719607
loop_
_publ_author_name
'Archer, Emma M.'
'Vigil, Correy R.'
'Galley, Shane S.'
'Jackson, Jessica A.'
'Shafer, Jenifer C.'

_publ_section_title
;
 Unveiling the interplay: comparing solvent extraction, structure, and
 stability constants in a phenanthroline diamide system with trivalent
 lanthanides.
;
_journal_issue 43
_journal_name_full 'Dalton transactions (Cambridge, England : 2003)'
_journal_page_first 16086
_journal_page_last 16094
_journal_paper_doi 10.1039/d5dt01636c
_journal_volume 54
_journal_year 2025
_chemical_formula_moiety 'C22 H26 Eu N7 O11'
_chemical_formula_sum 'C22 H26 Eu N7 O11'
_chemical_formula_weight 716.46
_chemical_name_systematic Eu_TEtDAPhen
_space_group_crystal_system monoclinic
_space_group_IT_number 14
_space_group_name_Hall '-P 2ybc'
_space_group_name_H-M_alt 'P 1 21/c 1'
_atom_sites_solution_hydrogens geom
_atom_sites_solution_primary dual
_audit_creation_date 2025-02-07
_audit_creation_method
;
Olex2 1.5
(compiled 2024.02.16 svn.r378c4104 for OlexSys, GUI svn.r6928)
;
_audit_update_record
;
2025-05-13 deposited with the CCDC.	2025-09-25 downloaded from the CCDC.
;
_cell_angle_alpha 90
_cell_angle_beta 96.558(2)
_cell_angle_gamma 90
_cell_formula_units_Z 4
_cell_length_a 9.5497(7)
_cell_length_b 17.4884(12)
_cell_length_c 15.9305(11)
_cell_measurement_reflns_used 9851
_cell_measurement_temperature 100
_cell_measurement_theta_max 23.279
_cell_measurement_theta_min 2.656
_cell_volume 2643.1(3)
_computing_cell_refinement 'SAINT V8.40B (?, 2016)'
_computing_data_reduction 'SAINT V8.40B (?, 2016)'
_computing_molecular_graphics 'Olex2 1.5 (Dolomanov et al., 2009)'
_computing_publication_material 'Olex2 1.5 (Dolomanov et al., 2009)'
_computing_structure_refinement 'SHELXL 2019/3 (Sheldrick, 2015)'
_computing_structure_solution 'SHELXT 2018/2 (Sheldrick, 2018)'
_diffrn_ambient_temperature 100
_diffrn_measured_fraction_theta_full 0.980
_diffrn_measured_fraction_theta_max 0.986
_diffrn_measurement_device_type 'Bruker D8 Venture'
_diffrn_radiation_type AgK\a
_diffrn_radiation_wavelength 0.56086
_diffrn_reflns_av_R_equivalents 0.0467
_diffrn_reflns_av_unetI/netI 0.0224
_diffrn_reflns_Laue_measured_fraction_full 0.980
_diffrn_reflns_Laue_measured_fraction_max 0.986
_diffrn_reflns_limit_h_max 13
_diffrn_reflns_limit_h_min -13
_diffrn_reflns_limit_k_max 24
_diffrn_reflns_limit_k_min -24
_diffrn_reflns_limit_l_max 22
_diffrn_reflns_limit_l_min -22
_diffrn_reflns_number 117078
_diffrn_reflns_point_group_measured_fraction_full 0.980
_diffrn_reflns_point_group_measured_fraction_max 0.986
_diffrn_reflns_theta_full 19.665
_diffrn_reflns_theta_max 23.304
_diffrn_reflns_theta_min 2.492
_diffrn_source_current 1.0
_diffrn_source_power 0.05
_diffrn_source_voltage 50.0
_exptl_absorpt_coefficient_mu 1.300
_exptl_absorpt_correction_T_max 0.7449
_exptl_absorpt_correction_T_min 0.6123
_exptl_absorpt_correction_type multi-scan
_exptl_absorpt_process_details
;
SADABS-2016/2 (Bruker,2016/2) was used for absorption correction.
wR2(int) was 0.1108 before and 0.0649 after correction.
The Ratio of minimum to maximum transmission is 0.8220.
The \l/2 correction factor is Not present.
;
_exptl_crystal_colour 'clear yellow'
_exptl_crystal_colour_lustre clear
_exptl_crystal_colour_primary yellow
_exptl_crystal_density_diffrn 1.800
_exptl_crystal_description block
_exptl_crystal_F_000 1432
_exptl_crystal_size_max 0.551
_exptl_crystal_size_mid 0.309
_exptl_crystal_size_min 0.277
_refine_diff_density_max 1.413
_refine_diff_density_min -0.985
_refine_diff_density_rms 0.082
_refine_ls_extinction_method none
_refine_ls_goodness_of_fit_ref 1.129
_refine_ls_hydrogen_treatment mixed
_refine_ls_matrix_type full
_refine_ls_number_parameters 388
_refine_ls_number_reflns 7674
_refine_ls_number_restraints 10
_refine_ls_restrained_S_all 1.128
_refine_ls_R_factor_all 0.0245
_refine_ls_R_factor_gt 0.0227
_refine_ls_shift/su_max 0.005
_refine_ls_shift/su_mean 0.000
_refine_ls_structure_factor_coef Fsqd
_refine_ls_weighting_details 'w=1/[\s^2^(Fo^2^)+(0.0174P)^2^+2.6182P] where P=(Fo^2^+2Fc^2^)/3'
_refine_ls_weighting_scheme calc
_refine_ls_wR_factor_gt 0.0532
_refine_ls_wR_factor_ref 0.0546
_reflns_Friedel_coverage 0.000
_reflns_number_gt 7178
_reflns_number_total 7674
_reflns_threshold_expression 'I > 2\s(I)'
_cod_data_source_file d5dt01636c8.cif
_cod_data_source_block ag_eu_tetdaphen
_cod_depositor_comments 'Adding full bibliography for 7719600--7719609.cif.'
_cod_database_code 7719607
_shelx_shelxl_version_number 2019/3
_shelx_space_group_comment
;
The symmetry employed for this shelxl refinement is uniquely defined
by the following loop, which should always be used as a source of
symmetry information in preference to the above space-group names.
They are only intended as comments.
;
_shelx_estimated_absorpt_t_max 0.715
_shelx_estimated_absorpt_t_min 0.534
_olex2_refinement_description
;
1. Fixed Uiso
 At 1.2 times of:
  All C(H) groups, All C(H,H) groups, All C(H,H,H,H) groups
 At 1.5 times of:
  All C(H,H,H) groups
2. Restrained distances
 C19-C015 \\sim C19-C20
 with sigma of 0.02
 C015-H01A \\sim C20-H20A
 with sigma of 0.02
 C015-H01B \\sim C20-H20B
 with sigma of 0.02
 C015-H01C \\sim C20-H20C
 with sigma of 0.02
 C19-H01A \\sim C19-H20A
 with sigma of 0.04
 C19-H01B \\sim C19-H20B
 with sigma of 0.04
 C19-H01C \\sim C19-H20C
 with sigma of 0.04
 H01A-H01B \\sim H20A-H20B
 with sigma of 0.04
 H01A-H01C \\sim H20A-H20C
 with sigma of 0.04
 H01B-H01C \\sim H20B-H20C
 with sigma of 0.04
3. Others
 Sof(H19C)=Sof(H19D)=Sof(C20)=Sof(H20A)=Sof(H20B)=Sof(H20C)=1-FVAR(1)
 Sof(H19A)=Sof(H19B)=Sof(C015)=Sof(H01A)=Sof(H01B)=Sof(H01C)=FVAR(1)
4.a Secondary CH2 refined with riding coordinates:
 C19(H19A,H19B), C19(H19C,H19D), C16(H16A,H16B), C21(H21A,H21B), C14(H14A,H14B)
4.b Aromatic/amide H refined with riding coordinates:
 C11(H11), C3(H3), C10(H10), C6(H6), C5(H5), C2(H2)
4.c Idealised Me refined as rotating group:
 C17(H17A,H17B,H17C), C22(H22A,H22B,H22C), C15(H15A,H15B,H15C), C015(H01A,H01B,
 H01C), C20(H20A,H20B,H20C)
;
_olex2_submission_special_instructions 'No special instructions were received'

loop_
_space_group_symop_operation_xyz
'x, y, z'
'-x, y+1/2, -z+1/2'
'-x, -y, -z'
'x, -y-1/2, z-1/2'

loop_
_atom_site_label
_atom_site_type_symbol
_atom_site_fract_x
_atom_site_fract_y
_atom_site_fract_z
_atom_site_U_iso_or_equiv
_atom_site_adp_type
_atom_site_occupancy
_atom_site_site_symmetry_order
_atom_site_calc_flag
_atom_site_refinement_flags_posn
_atom_site_refinement_flags_adp
_atom_site_refinement_flags_occupancy
_atom_site_disorder_assembly
_atom_site_disorder_group
Eu01 Eu 0.23211(2) 0.44220(2) 0.72483(2) 0.01778(3) Uani 1 1 d . . . . .
O4 O 0.03251(14) 0.53397(8) 0.70361(9) 0.0265(3) Uani 1 1 d . . . . .
O5 O -0.02855(17) 0.59441(9) 0.58546(10) 0.0360(3) Uani 1 1 d . . . . .
O2 O 0.36641(14) 0.56036(7) 0.74484(9) 0.0240(2) Uani 1 1 d . . . . .
O9 O 0.37652(16) 0.32180(9) 0.75717(10) 0.0325(3) Uani 1 1 d . . . . .
O7 O 0.13721(16) 0.38058(8) 0.84650(9) 0.0294(3) Uani 1 1 d . . . . .
O8 O 0.12093(19) 0.43382(10) 0.96859(10) 0.0390(4) Uani 1 1 d . . . . .
O3 O 0.14775(13) 0.51468(8) 0.59650(8) 0.0240(2) Uani 1 1 d . . . . .
N4 N 0.58611(16) 0.59388(10) 0.80071(10) 0.0270(3) Uani 1 1 d . . . . .
O1 O 0.03486(14) 0.36653(8) 0.67160(9) 0.0274(3) Uani 1 1 d . . . . .
O6 O 0.18516(17) 0.50039(8) 0.86366(9) 0.0316(3) Uani 1 1 d . . . . .
N7 N 0.14701(17) 0.43847(10) 0.89541(10) 0.0261(3) Uani 1 1 d . . . . .
N5 N 0.04769(16) 0.54937(8) 0.62715(10) 0.0228(3) Uani 1 1 d . . . . .
O10 O 0.44229(16) 0.42237(9) 0.82983(9) 0.0320(3) Uani 1 1 d . . . . .
O11 O 0.58187(18) 0.32419(11) 0.83195(15) 0.0561(5) Uani 1 1 d . . . . .
N2 N 0.25327(16) 0.35356(8) 0.59397(9) 0.0216(3) Uani 1 1 d . . . . .
C18 C 0.49780(19) 0.55668(10) 0.74448(11) 0.0219(3) Uani 1 1 d . . . . .
N6 N 0.46908(18) 0.35496(11) 0.80698(11) 0.0323(4) Uani 1 1 d . . . . .
C4 C 0.3850(2) 0.31197(10) 0.48075(11) 0.0256(3) Uani 1 1 d . . . . .
C7 C 0.36819(19) 0.35696(10) 0.55228(11) 0.0219(3) Uani 1 1 d . . . . .
C11 C 0.67227(19) 0.51917(11) 0.63678(12) 0.0260(3) Uani 1 1 d . . . . .
H11 H 0.736208 0.557129 0.656049 0.031 Uiso 1 1 calc R U . . .
N1 N -0.07076(19) 0.25875(11) 0.62241(13) 0.0351(4) Uani 1 1 d . . . . .
C3 C 0.2735(2) 0.26272(11) 0.45252(12) 0.0288(4) Uani 1 1 d . . . . .
H3 H 0.278804 0.232533 0.404929 0.035 Uiso 1 1 calc R U . . .
C8 C 0.47691(18) 0.41061(10) 0.58240(10) 0.0212(3) Uani 1 1 d . . . . .
C10 C 0.6975(2) 0.47321(12) 0.56997(12) 0.0273(3) Uani 1 1 d . . . . .
H10 H 0.779641 0.479269 0.544471 0.033 Uiso 1 1 calc R U . . .
N3 N 0.45375(16) 0.45501(8) 0.64881(9) 0.0206(3) Uani 1 1 d . . . . .
C19 C 0.7404(2) 0.58332(13) 0.81631(14) 0.0326(4) Uani 1 1 d D . . . .
H19A H 0.777791 0.617080 0.861739 0.039 Uiso 0.605(7) 1 calc R U P A 1
H19B H 0.782192 0.597950 0.765976 0.039 Uiso 0.605(7) 1 calc R U P A 1
H19C H 0.768055 0.536053 0.790940 0.039 Uiso 0.395(7) 1 calc R U P A 2
H19D H 0.770779 0.581592 0.876495 0.039 Uiso 0.395(7) 1 calc R U P A 2
C6 C 0.6137(2) 0.36949(12) 0.46884(13) 0.0307(4) Uani 1 1 d . . . . .
H6 H 0.694797 0.372941 0.441861 0.037 Uiso 1 1 calc R U . . .
C5 C 0.5110(2) 0.31948(12) 0.44004(13) 0.0317(4) Uani 1 1 d . . . . .
H5 H 0.522289 0.289463 0.393095 0.038 Uiso 1 1 calc R U . . .
C9 C 0.5986(2) 0.41717(11) 0.54046(11) 0.0249(3) Uani 1 1 d . . . . .
C16 C -0.1795(2) 0.27283(14) 0.67987(18) 0.0433(6) Uani 1 1 d . . . . .
H16A H -0.268170 0.250572 0.655918 0.052 Uiso 1 1 calc R U . . .
H16B H -0.193283 0.327466 0.685432 0.052 Uiso 1 1 calc R U . . .
C1 C 0.15015(19) 0.30491(10) 0.56710(11) 0.0228(3) Uani 1 1 d . . . . .
C2 C 0.1566(2) 0.25904(10) 0.49504(12) 0.0267(3) Uani 1 1 d . . . . .
H2 H 0.082392 0.226556 0.476452 0.032 Uiso 1 1 calc R U . . .
C13 C 0.03138(19) 0.31056(10) 0.62226(12) 0.0254(3) Uani 1 1 d . . . . .
C12 C 0.54885(18) 0.50805(10) 0.67551(11) 0.0217(3) Uani 1 1 d . . . . .
C21 C 0.5249(2) 0.64163(14) 0.86404(15) 0.0384(5) Uani 1 1 d . . . . .
H21A H 0.431596 0.658498 0.841045 0.046 Uiso 1 1 calc R U . . .
H21B H 0.583094 0.686633 0.876135 0.046 Uiso 1 1 calc R U . . .
C14 C -0.0774(3) 0.18242(13) 0.58168(18) 0.0414(5) Uani 1 1 d . . . . .
H14A H -0.106963 0.145040 0.621046 0.050 Uiso 1 1 calc R U . . .
H14B H 0.016216 0.168320 0.569121 0.050 Uiso 1 1 calc R U . . .
C17 C -0.1368(4) 0.23883(17) 0.7656(2) 0.0580(8) Uani 1 1 d . . . . .
H17A H -0.121425 0.184918 0.759991 0.087 Uiso 1 1 calc R U . . .
H17B H -0.210310 0.247160 0.800948 0.087 Uiso 1 1 calc R U . . .
H17C H -0.051550 0.262693 0.790512 0.087 Uiso 1 1 calc R U . . .
C22 C 0.5150(3) 0.5979(2) 0.94501(16) 0.0513(7) Uani 1 1 d . . . . .
H22A H 0.451803 0.555429 0.933905 0.077 Uiso 1 1 calc R U . . .
H22B H 0.480115 0.631059 0.985907 0.077 Uiso 1 1 calc R U . . .
H22C H 0.606662 0.579336 0.966640 0.077 Uiso 1 1 calc R U . . .
C15 C -0.1761(3) 0.1797(2) 0.5022(2) 0.0612(9) Uani 1 1 d . . . . .
H15A H -0.145816 0.215416 0.462241 0.092 Uiso 1 1 calc R U . . .
H15B H -0.269328 0.192832 0.514272 0.092 Uiso 1 1 calc R U . . .
H15C H -0.176720 0.129038 0.478927 0.092 Uiso 1 1 calc R U . . .
C015 C 0.7833(4) 0.5014(2) 0.8396(2) 0.0366(9) Uani 0.605(7) 1 d D . P A 1
H01A H 0.767450 0.469547 0.790342 0.055 Uiso 0.605(7) 1 calc DR U P A 1
H01B H 0.727996 0.482941 0.882063 0.055 Uiso 0.605(7) 1 calc DR U P A 1
H01C H 0.881338 0.500064 0.861080 0.055 Uiso 0.605(7) 1 calc DR U P A 1
C20 C 0.8069(7) 0.6532(4) 0.7752(4) 0.0417(16) Uani 0.395(7) 1 d D . P A 2
H20A H 0.770827 0.656105 0.716495 0.06(3) Uiso 0.395(7) 1 calc DR . P A 2
H20B H 0.907459 0.647416 0.780365 0.06(2) Uiso 0.395(7) 1 calc DR . P A 2
H20C H 0.783363 0.699215 0.803309 0.05(2) Uiso 0.395(7) 1 calc DR . P A 2

loop_
_atom_site_aniso_label
_atom_site_aniso_U_11
_atom_site_aniso_U_22
_atom_site_aniso_U_33
_atom_site_aniso_U_23
_atom_site_aniso_U_13
_atom_site_aniso_U_12
Eu01 0.01621(4) 0.02029(5) 0.01691(5) 0.00134(3) 0.00220(3) 0.00092(3)
O4 0.0234(6) 0.0305(6) 0.0264(6) 0.0024(5) 0.0065(5) 0.0039(5)
O5 0.0340(7) 0.0341(7) 0.0380(8) 0.0092(6) -0.0044(6) 0.0098(6)
O2 0.0192(6) 0.0263(6) 0.0265(6) -0.0029(5) 0.0027(5) -0.0007(4)
O9 0.0353(7) 0.0306(7) 0.0323(7) 0.0047(6) 0.0071(6) 0.0083(6)
O7 0.0335(7) 0.0303(7) 0.0251(6) 0.0031(5) 0.0069(5) 0.0008(5)
O8 0.0417(9) 0.0555(10) 0.0218(7) 0.0041(6) 0.0121(6) 0.0046(7)
O3 0.0227(6) 0.0277(6) 0.0218(6) 0.0021(5) 0.0037(4) 0.0016(5)
N4 0.0207(7) 0.0328(8) 0.0271(7) -0.0078(6) 0.0013(6) -0.0012(6)
O1 0.0239(6) 0.0276(6) 0.0314(7) -0.0035(5) 0.0057(5) -0.0040(5)
O6 0.0390(8) 0.0308(7) 0.0259(6) -0.0013(5) 0.0081(6) 0.0001(6)
N7 0.0212(7) 0.0364(8) 0.0211(7) 0.0032(6) 0.0041(5) 0.0043(6)
N5 0.0192(6) 0.0231(7) 0.0255(7) 0.0009(5) -0.0002(5) -0.0009(5)
O10 0.0285(7) 0.0402(8) 0.0269(7) 0.0052(6) 0.0008(5) 0.0012(6)
O11 0.0277(8) 0.0507(10) 0.0877(15) 0.0316(10) -0.0036(9) 0.0086(7)
N2 0.0225(6) 0.0204(6) 0.0217(6) 0.0023(5) 0.0017(5) 0.0001(5)
C18 0.0207(7) 0.0236(8) 0.0213(7) -0.0003(6) 0.0022(6) -0.0007(6)
N6 0.0253(7) 0.0395(9) 0.0326(8) 0.0166(7) 0.0055(6) 0.0051(7)
C4 0.0329(9) 0.0215(7) 0.0230(8) 0.0005(6) 0.0053(7) -0.0012(7)
C7 0.0258(8) 0.0195(7) 0.0205(7) 0.0018(6) 0.0035(6) 0.0002(6)
C11 0.0225(8) 0.0329(9) 0.0230(8) 0.0002(7) 0.0041(6) -0.0049(7)
N1 0.0261(8) 0.0324(9) 0.0477(10) -0.0072(8) 0.0075(7) -0.0072(7)
C3 0.0383(10) 0.0231(8) 0.0248(8) -0.0027(6) 0.0036(7) -0.0029(7)
C8 0.0231(7) 0.0218(7) 0.0190(7) 0.0016(6) 0.0043(6) 0.0005(6)
C10 0.0246(8) 0.0345(9) 0.0237(8) 0.0016(7) 0.0069(6) -0.0025(7)
N3 0.0205(6) 0.0233(6) 0.0183(6) 0.0011(5) 0.0028(5) 0.0002(5)
C19 0.0196(8) 0.0443(11) 0.0335(10) -0.0109(8) 0.0015(7) -0.0041(8)
C6 0.0347(10) 0.0317(9) 0.0283(9) -0.0025(7) 0.0141(7) -0.0025(8)
C5 0.0408(10) 0.0284(9) 0.0280(9) -0.0046(7) 0.0129(8) -0.0032(8)
C9 0.0266(8) 0.0266(8) 0.0224(8) 0.0002(6) 0.0064(6) -0.0001(7)
C16 0.0277(10) 0.0399(12) 0.0650(16) -0.0145(11) 0.0172(10) -0.0110(9)
C1 0.0242(8) 0.0199(7) 0.0238(8) 0.0026(6) 0.0002(6) -0.0005(6)
C2 0.0307(9) 0.0225(8) 0.0261(8) -0.0009(6) -0.0002(7) -0.0031(7)
C13 0.0212(7) 0.0252(8) 0.0292(8) 0.0013(7) 0.0006(6) -0.0006(6)
C12 0.0199(7) 0.0262(8) 0.0192(7) 0.0007(6) 0.0024(6) -0.0010(6)
C21 0.0278(9) 0.0455(12) 0.0416(11) -0.0230(10) 0.0031(8) -0.0006(8)
C14 0.0346(11) 0.0304(10) 0.0600(15) -0.0077(10) 0.0085(10) -0.0076(8)
C17 0.0640(18) 0.0441(14) 0.074(2) 0.0036(13) 0.0423(16) -0.0039(13)
C22 0.0364(12) 0.084(2) 0.0350(12) -0.0216(13) 0.0109(9) -0.0026(12)
C15 0.0337(12) 0.0693(19) 0.079(2) -0.0350(17) 0.0001(13) -0.0089(12)
C015 0.0239(15) 0.054(2) 0.0304(17) -0.0023(15) -0.0015(12) 0.0075(14)
C20 0.036(3) 0.044(3) 0.047(3) -0.020(3) 0.011(2) -0.014(2)

loop_
_atom_type_symbol
_atom_type_description
_atom_type_scat_dispersion_real
_atom_type_scat_dispersion_imag
_atom_type_scat_source
C C 0.0013 0.0009 'International Tables Vol C Tables 4.2.6.8 and 6.1.1.4'
H H 0.0000 0.0000 'International Tables Vol C Tables 4.2.6.8 and 6.1.1.4'
Eu Eu -0.3385 2.4504 'International Tables Vol C Tables 4.2.6.8 and 6.1.1.4'
N N 0.0030 0.0020 'International Tables Vol C Tables 4.2.6.8 and 6.1.1.4'
O O 0.0058 0.0036 'International Tables Vol C Tables 4.2.6.8 and 6.1.1.4'

loop_
_geom_angle_atom_site_label_1
_geom_angle_atom_site_label_2
_geom_angle_atom_site_label_3
_geom_angle
_geom_angle_site_symmetry_1
_geom_angle_site_symmetry_3
_geom_angle_publ_flag
O4 Eu01 O9 162.58(5) . . ?
O4 Eu01 O6 69.40(5) . . ?
O4 Eu01 N5 25.88(4) . . ?
O4 Eu01 O10 136.84(5) . . ?
O4 Eu01 N2 113.63(5) . . ?
O4 Eu01 N6 160.70(5) . . ?
O4 Eu01 N3 122.73(5) . . ?
O2 Eu01 O4 81.60(4) . . ?
O2 Eu01 O9 114.33(5) . . ?
O2 Eu01 O7 120.08(5) . . ?
O2 Eu01 O3 77.83(5) . . ?
O2 Eu01 O6 71.71(5) . . ?
O2 Eu01 N5 78.47(4) . . ?
O2 Eu01 O10 69.97(5) . . ?
O2 Eu01 N2 121.22(5) . . ?
O2 Eu01 N6 90.87(5) . . ?
O2 Eu01 N3 62.41(5) . . ?
O9 Eu01 N5 158.11(5) . . ?
O9 Eu01 N2 65.27(5) . . ?
O9 Eu01 N6 25.55(5) . . ?
O9 Eu01 N3 73.13(5) . . ?
O7 Eu01 O4 92.52(5) . . ?
O7 Eu01 O9 73.69(5) . . ?
O7 Eu01 O6 51.08(5) . . ?
O7 Eu01 N5 116.54(5) . . ?
O7 Eu01 O10 75.66(5) . . ?
O7 Eu01 N2 115.64(5) . . ?
O7 Eu01 N6 75.85(5) . . ?
O7 Eu01 N3 143.35(5) . . ?
O3 Eu01 O4 51.78(4) . . ?
O3 Eu01 O9 135.62(5) . . ?
O3 Eu01 O7 139.40(5) . . ?
O3 Eu01 O6 116.53(5) . . ?
O3 Eu01 N5 25.90(4) . . ?
O3 Eu01 O10 142.48(5) . . ?
O3 Eu01 N2 72.06(4) . . ?
O3 Eu01 N6 143.77(5) . . ?
O3 Eu01 N3 76.84(4) . . ?
O1 Eu01 O4 75.34(5) . . ?
O1 Eu01 O2 154.61(5) . . ?
O1 Eu01 O9 90.04(5) . . ?
O1 Eu01 O7 72.02(5) . . ?
O1 Eu01 O3 79.61(5) . . ?
O1 Eu01 O6 108.94(5) . . ?
O1 Eu01 N5 76.14(5) . . ?
O1 Eu01 O10 135.09(5) . . ?
O1 Eu01 N2 61.16(5) . . ?
O1 Eu01 N6 114.32(5) . . ?
O1 Eu01 N3 122.88(5) . . ?
O6 Eu01 O9 107.69(5) . . ?
O6 Eu01 N5 92.97(5) . . ?
O6 Eu01 N2 166.66(5) . . ?
O6 Eu01 N6 91.39(5) . . ?
O6 Eu01 N3 128.16(5) . . ?
N5 Eu01 N6 166.56(5) . . ?
O10 Eu01 O9 50.90(5) . . ?
O10 Eu01 O6 71.15(5) . . ?
O10 Eu01 N5 147.71(5) . . ?
O10 Eu01 N2 108.82(5) . . ?
O10 Eu01 N6 25.65(5) . . ?
O10 Eu01 N3 71.55(5) . . ?
N2 Eu01 N5 93.02(4) . . ?
N2 Eu01 N6 85.48(5) . . ?
N3 Eu01 N5 99.99(5) . . ?
N3 Eu01 N2 62.23(5) . . ?
N3 Eu01 N6 67.50(5) . . ?
N5 O4 Eu01 95.59(10) . . ?
C18 O2 Eu01 117.86(11) . . ?
N6 O9 Eu01 94.12(11) . . ?
N7 O7 Eu01 97.17(10) . . ?
N5 O3 Eu01 96.63(10) . . ?
C18 N4 C19 126.62(16) . . ?
C18 N4 C21 117.79(16) . . ?
C19 N4 C21 114.80(16) . . ?
C13 O1 Eu01 128.42(12) . . ?
N7 O6 Eu01 95.36(11) . . ?
O7 N7 Eu01 57.21(9) . . ?
O8 N7 Eu01 174.99(14) . . ?
O8 N7 O7 121.44(17) . . ?
O8 N7 O6 122.49(18) . . ?
O6 N7 Eu01 59.11(9) . . ?
O6 N7 O7 116.07(15) . . ?
O4 N5 Eu01 58.53(8) . . ?
O4 N5 O3 116.00(14) . . ?
O5 N5 Eu01 179.22(14) . . ?
O5 N5 O4 122.22(16) . . ?
O5 N5 O3 121.78(16) . . ?
O3 N5 Eu01 57.47(8) . . ?
N6 O10 Eu01 96.34(11) . . ?
C7 N2 Eu01 120.43(11) . . ?
C1 N2 Eu01 120.70(12) . . ?
C1 N2 C7 118.87(15) . . ?
O2 C18 Eu01 41.94(8) . . ?
O2 C18 N4 121.95(17) . . ?
O2 C18 C12 115.88(15) . . ?
N4 C18 Eu01 143.41(13) . . ?
N4 C18 C12 122.17(16) . . ?
C12 C18 Eu01 84.01(9) . . ?
O9 N6 Eu01 60.32(9) . . ?
O9 N6 O10 117.29(16) . . ?
O10 N6 Eu01 58.02(9) . . ?
O11 N6 Eu01 169.12(15) . . ?
O11 N6 O9 121.9(2) . . ?
O11 N6 O10 120.8(2) . . ?
C7 C4 C5 119.51(17) . . ?
C3 C4 C7 116.72(17) . . ?
C3 C4 C5 123.76(17) . . ?
N2 C7 C4 123.26(16) . . ?
N2 C7 C8 117.47(15) . . ?
C4 C7 C8 119.27(16) . . ?
C10 C11 H11 120.4 . . ?
C10 C11 C12 119.22(17) . . ?
C12 C11 H11 120.4 . . ?
C16 N1 C14 114.98(18) . . ?
C13 N1 C16 116.96(18) . . ?
C13 N1 C14 127.34(19) . . ?
C4 C3 H3 120.0 . . ?
C2 C3 C4 120.07(18) . . ?
C2 C3 H3 120.0 . . ?
N3 C8 C7 117.33(15) . . ?
N3 C8 C9 122.82(16) . . ?
C9 C8 C7 119.80(16) . . ?
C11 C10 H10 120.1 . . ?
C11 C10 C9 119.76(17) . . ?
C9 C10 H10 120.1 . . ?
C8 N3 Eu01 122.49(11) . . ?
C12 N3 Eu01 118.60(11) . . ?
C12 N3 C8 118.90(15) . . ?
N4 C19 H19A 108.9 . . ?
N4 C19 H19B 108.9 . . ?
N4 C19 H19C 110.5 . . ?
N4 C19 H19D 110.5 . . ?
N4 C19 C015 113.2(2) . . ?
N4 C19 C20 106.1(3) . . ?
H19A C19 H19B 107.8 . . ?
H19C C19 H19D 108.7 . . ?
C015 C19 H19A 108.9 . . ?
C015 C19 H19B 108.9 . . ?
C20 C19 H19C 110.5 . . ?
C20 C19 H19D 110.5 . . ?
C5 C6 H6 119.6 . . ?
C5 C6 C9 120.73(18) . . ?
C9 C6 H6 119.6 . . ?
C4 C5 H5 119.4 . . ?
C6 C5 C4 121.16(18) . . ?
C6 C5 H5 119.4 . . ?
C8 C9 C6 119.52(17) . . ?
C10 C9 C8 117.21(16) . . ?
C10 C9 C6 123.23(17) . . ?
N1 C16 H16A 109.4 . . ?
N1 C16 H16B 109.4 . . ?
N1 C16 C17 111.1(2) . . ?
H16A C16 H16B 108.0 . . ?
C17 C16 H16A 109.4 . . ?
C17 C16 H16B 109.4 . . ?
N2 C1 C2 121.70(17) . . ?
N2 C1 C13 110.26(15) . . ?
C2 C1 C13 127.99(16) . . ?
C3 C2 C1 119.34(17) . . ?
C3 C2 H2 120.3 . . ?
C1 C2 H2 120.3 . . ?
O1 C13 N1 119.81(18) . . ?
O1 C13 C1 116.52(16) . . ?
N1 C13 C1 123.63(17) . . ?
C11 C12 C18 126.66(16) . . ?
N3 C12 C18 111.00(15) . . ?
N3 C12 C11 122.09(16) . . ?
N4 C21 H21A 109.4 . . ?
N4 C21 H21B 109.4 . . ?
N4 C21 C22 111.4(2) . . ?
H21A C21 H21B 108.0 . . ?
C22 C21 H21A 109.4 . . ?
C22 C21 H21B 109.4 . . ?
N1 C14 H14A 109.0 . . ?
N1 C14 H14B 109.0 . . ?
N1 C14 C15 113.1(2) . . ?
H14A C14 H14B 107.8 . . ?
C15 C14 H14A 109.0 . . ?
C15 C14 H14B 109.0 . . ?
C16 C17 H17A 109.5 . . ?
C16 C17 H17B 109.5 . . ?
C16 C17 H17C 109.5 . . ?
H17A C17 H17B 109.5 . . ?
H17A C17 H17C 109.5 . . ?
H17B C17 H17C 109.5 . . ?
C21 C22 H22A 109.5 . . ?
C21 C22 H22B 109.5 . . ?
C21 C22 H22C 109.5 . . ?
H22A C22 H22B 109.5 . . ?
H22A C22 H22C 109.5 . . ?
H22B C22 H22C 109.5 . . ?
C14 C15 H15A 109.5 . . ?
C14 C15 H15B 109.5 . . ?
C14 C15 H15C 109.5 . . ?
H15A C15 H15B 109.5 . . ?
H15A C15 H15C 109.5 . . ?
H15B C15 H15C 109.5 . . ?
C19 C015 H01A 109.5 . . ?
C19 C015 H01B 109.5 . . ?
C19 C015 H01C 109.5 . . ?
H01A C015 H01B 109.5 . . ?
H01A C015 H01C 109.5 . . ?
H01B C015 H01C 109.5 . . ?
C19 C20 H20A 109.5 . . ?
C19 C20 H20B 109.5 . . ?
C19 C20 H20C 109.5 . . ?
H20A C20 H20B 109.5 . . ?
H20A C20 H20C 109.5 . . ?
H20B C20 H20C 109.5 . . ?

loop_
_geom_bond_atom_site_label_1
_geom_bond_atom_site_label_2
_geom_bond_distance
_geom_bond_site_symmetry_2
_geom_bond_publ_flag
Eu01 O4 2.4853(14) . ?
Eu01 O2 2.4337(13) . ?
Eu01 O9 2.5374(14) . ?
Eu01 O7 2.4780(14) . ?
Eu01 O3 2.4615(13) . ?
Eu01 O1 2.3777(13) . ?
Eu01 O6 2.5207(14) . ?
Eu01 N5 2.9000(15) . ?
Eu01 O10 2.4859(15) . ?
Eu01 N2 2.6241(15) . ?
Eu01 N6 2.9129(17) . ?
Eu01 N3 2.5656(15) . ?
O4 N5 1.272(2) . ?
O5 N5 1.217(2) . ?
O2 C18 1.257(2) . ?
O9 N6 1.260(3) . ?
O7 N7 1.274(2) . ?
O8 N7 1.222(2) . ?
O3 N5 1.275(2) . ?
N4 C18 1.328(2) . ?
N4 C19 1.477(2) . ?
N4 C21 1.480(3) . ?
O1 C13 1.253(2) . ?
O6 N7 1.266(2) . ?
O10 N6 1.269(3) . ?
O11 N6 1.229(2) . ?
N2 C7 1.347(2) . ?
N2 C1 1.334(2) . ?
C18 C12 1.513(2) . ?
C4 C7 1.409(2) . ?
C4 C3 1.403(3) . ?
C4 C5 1.437(3) . ?
C7 C8 1.440(2) . ?
C11 H11 0.9300 . ?
C11 C10 1.377(3) . ?
C11 C12 1.405(2) . ?
N1 C16 1.481(3) . ?
N1 C13 1.331(2) . ?
N1 C14 1.482(3) . ?
C3 H3 0.9300 . ?
C3 C2 1.371(3) . ?
C8 N3 1.351(2) . ?
C8 C9 1.410(2) . ?
C10 H10 0.9300 . ?
C10 C9 1.404(3) . ?
N3 C12 1.333(2) . ?
C19 H19A 0.9700 . ?
C19 H19B 0.9700 . ?
C19 H19C 0.9700 . ?
C19 H19D 0.9700 . ?
C19 C015 1.524(4) . ?
C19 C20 1.556(6) . ?
C6 H6 0.9300 . ?
C6 C5 1.354(3) . ?
C6 C9 1.434(3) . ?
C5 H5 0.9300 . ?
C16 H16A 0.9700 . ?
C16 H16B 0.9700 . ?
C16 C17 1.502(4) . ?
C1 C2 1.408(3) . ?
C1 C13 1.515(3) . ?
C2 H2 0.9300 . ?
C21 H21A 0.9700 . ?
C21 H21B 0.9700 . ?
C21 C22 1.512(4) . ?
C14 H14A 0.9700 . ?
C14 H14B 0.9700 . ?
C14 C15 1.490(4) . ?
C17 H17A 0.9600 . ?
C17 H17B 0.9600 . ?
C17 H17C 0.9600 . ?
C22 H22A 0.9600 . ?
C22 H22B 0.9600 . ?
C22 H22C 0.9600 . ?
C15 H15A 0.9600 . ?
C15 H15B 0.9600 . ?
C15 H15C 0.9600 . ?
C015 H01A 0.9600 . ?
C015 H01B 0.9600 . ?
C015 H01C 0.9600 . ?
C20 H20A 0.9600 . ?
C20 H20B 0.9600 . ?
C20 H20C 0.9600 . ?

loop_
_geom_torsion_atom_site_label_1
_geom_torsion_atom_site_label_2
_geom_torsion_atom_site_label_3
_geom_torsion_atom_site_label_4
_geom_torsion
_geom_torsion_site_symmetry_1
_geom_torsion_site_symmetry_2
_geom_torsion_site_symmetry_3
_geom_torsion_site_symmetry_4
_geom_torsion_publ_flag
Eu01 O4 N5 O5 -179.74(15) . . . . ?
Eu01 O4 N5 O3 0.34(15) . . . . ?
Eu01 O2 C18 N4 -136.19(15) . . . . ?
Eu01 O2 C18 C12 44.48(19) . . . . ?
Eu01 O9 N6 O10 11.46(17) . . . . ?
Eu01 O9 N6 O11 -167.59(18) . . . . ?
Eu01 O7 N7 O8 -174.31(16) . . . . ?
Eu01 O7 N7 O6 5.66(17) . . . . ?
Eu01 O3 N5 O4 -0.34(15) . . . . ?
Eu01 O3 N5 O5 179.74(15) . . . . ?
Eu01 O1 C13 N1 155.75(15) . . . . ?
Eu01 O1 C13 C1 -22.1(2) . . . . ?
Eu01 O6 N7 O7 -5.54(16) . . . . ?
Eu01 O6 N7 O8 174.42(16) . . . . ?
Eu01 O10 N6 O9 -11.74(17) . . . . ?
Eu01 O10 N6 O11 167.32(17) . . . . ?
Eu01 N2 C7 C4 -178.85(13) . . . . ?
Eu01 N2 C7 C8 0.0(2) . . . . ?
Eu01 N2 C1 C2 177.40(13) . . . . ?
Eu01 N2 C1 C13 -0.30(18) . . . . ?
Eu01 C18 C12 C11 177.64(17) . . . . ?
Eu01 C18 C12 N3 3.41(13) . . . . ?
Eu01 N3 C12 C18 -4.85(18) . . . . ?
Eu01 N3 C12 C11 -179.39(13) . . . . ?
O2 C18 C12 C11 149.55(18) . . . . ?
O2 C18 C12 N3 -24.7(2) . . . . ?
N4 C18 C12 C11 -29.8(3) . . . . ?
N4 C18 C12 N3 155.99(17) . . . . ?
N2 C7 C8 N3 -1.8(2) . . . . ?
N2 C7 C8 C9 -179.23(16) . . . . ?
N2 C1 C2 C3 1.8(3) . . . . ?
N2 C1 C13 O1 12.5(2) . . . . ?
N2 C1 C13 N1 -165.27(18) . . . . ?
C18 N4 C19 C015 -57.3(3) . . . . ?
C18 N4 C19 C20 104.5(3) . . . . ?
C18 N4 C21 C22 94.2(2) . . . . ?
C4 C7 C8 N3 177.11(16) . . . . ?
C4 C7 C8 C9 -0.3(3) . . . . ?
C4 C3 C2 C1 -0.2(3) . . . . ?
C7 N2 C1 C2 -2.0(3) . . . . ?
C7 N2 C1 C13 -179.70(15) . . . . ?
C7 C4 C3 C2 -1.2(3) . . . . ?
C7 C4 C5 C6 -0.5(3) . . . . ?
C7 C8 N3 Eu01 2.8(2) . . . . ?
C7 C8 N3 C12 -176.52(15) . . . . ?
C7 C8 C9 C10 176.73(17) . . . . ?
C7 C8 C9 C6 -0.8(3) . . . . ?
C11 C10 C9 C8 -0.5(3) . . . . ?
C11 C10 C9 C6 176.97(19) . . . . ?
C3 C4 C7 N2 1.0(3) . . . . ?
C3 C4 C7 C8 -177.79(16) . . . . ?
C3 C4 C5 C6 178.2(2) . . . . ?
C8 N3 C12 C18 174.52(15) . . . . ?
C8 N3 C12 C11 0.0(3) . . . . ?
C10 C11 C12 C18 -174.69(17) . . . . ?
C10 C11 C12 N3 -1.0(3) . . . . ?
N3 C8 C9 C10 -0.6(3) . . . . ?
N3 C8 C9 C6 -178.15(17) . . . . ?
C19 N4 C18 Eu01 117.3(2) . . . . ?
C19 N4 C18 O2 168.22(19) . . . . ?
C19 N4 C18 C12 -12.5(3) . . . . ?
C19 N4 C21 C22 -76.3(2) . . . . ?
C5 C4 C7 N2 179.83(17) . . . . ?
C5 C4 C7 C8 1.0(3) . . . . ?
C5 C4 C3 C2 -179.93(19) . . . . ?
C5 C6 C9 C8 1.4(3) . . . . ?
C5 C6 C9 C10 -176.0(2) . . . . ?
C9 C8 N3 Eu01 -179.81(13) . . . . ?
C9 C8 N3 C12 0.8(3) . . . . ?
C9 C6 C5 C4 -0.7(3) . . . . ?
C16 N1 C13 O1 2.5(3) . . . . ?
C16 N1 C13 C1 -179.79(19) . . . . ?
C16 N1 C14 C15 86.2(3) . . . . ?
C1 N2 C7 C4 0.6(3) . . . . ?
C1 N2 C7 C8 179.40(15) . . . . ?
C2 C1 C13 O1 -164.99(18) . . . . ?
C2 C1 C13 N1 17.2(3) . . . . ?
C13 N1 C16 C17 -89.0(3) . . . . ?
C13 N1 C14 C15 -103.8(3) . . . . ?
C13 C1 C2 C3 179.09(18) . . . . ?
C12 C11 C10 C9 1.3(3) . . . . ?
C21 N4 C18 Eu01 -51.9(3) . . . . ?
C21 N4 C18 O2 -1.0(3) . . . . ?
C21 N4 C18 C12 178.28(18) . . . . ?
C21 N4 C19 C015 112.2(2) . . . . ?
C21 N4 C19 C20 -86.0(3) . . . . ?
C14 N1 C16 C17 82.1(3) . . . . ?
C14 N1 C13 O1 -167.3(2) . . . . ?
C14 N1 C13 C1 10.4(3) . . . . ?
